data_7720690
loop_
_publ_author_name
'Shibata, Kaname'
'Michiue, Kenji'
'Motuzis, Ignas'
'Elsegood, Mark R. J.'
'Redshaw, Carl'

_publ_section_title
;
 Vanadyl complexes supported by O,O- and N,O-chelate ligation: structures
 and polymerization catalysis.
;
_journal_issue 14
_journal_name_full 'Dalton transactions (Cambridge, England : 2003)'
_journal_page_first 5644
_journal_page_last 5666
_journal_paper_doi 10.1039/d6dt00387g
_journal_volume 55
_journal_year 2026
_chemical_formula_moiety 'C38 H40 Cl4 N2 O3 V'
_chemical_formula_sum 'C38 H40 Cl4 N2 O3 V'
_chemical_formula_weight 765.46
_space_group_crystal_system monoclinic
_space_group_IT_number 14
_space_group_name_Hall '-P 2ybc'
_space_group_name_H-M_alt 'P 1 21/c 1'
_atom_sites_solution_hydrogens geom
_atom_sites_solution_primary difmap
_audit_creation_method SHELXL-2019/3
_audit_update_record
;
2026-01-19 deposited with the CCDC.	2026-03-10 downloaded from the CCDC.
;
_cell_angle_alpha 90
_cell_angle_beta 113.769(5)
_cell_angle_gamma 90
_cell_formula_units_Z 4
_cell_length_a 12.4676(5)
_cell_length_b 29.7770(9)
_cell_length_c 10.7464(5)
_cell_measurement_reflns_used 11261
_cell_measurement_temperature 100(2)
_cell_measurement_theta_max 33.14
_cell_measurement_theta_min 1.78
_cell_volume 3651.2(3)
_computing_cell_refinement 'CrysAlisPro 1.171.43.125a (Rigaku OD, 2024)'
_computing_data_collection 'CrysAlisPro system (CCD 43.130a 64-bit (release 05-07-2024))'
_computing_data_reduction 'CrysAlisPro 1.171.43.125a (Rigaku OD, 2024)'
_computing_molecular_graphics 'Bruker SHELXTL'
_computing_publication_material 'Bruker SHELXTL'
_computing_structure_refinement 'SHELXL-2019/3 (Sheldrick, 2019)'
_computing_structure_solution 'SHELXT 2018/2 (Sheldrick, 2018)'
_diffrn_ambient_temperature 100(2)
_diffrn_detector_area_resol_mean 10
_diffrn_measured_fraction_theta_full 0.999
_diffrn_measured_fraction_theta_max 0.999
_diffrn_measurement_device 'four-circle diffractometer'
_diffrn_measurement_device_type
; 
Rigaku FRE+ equipped with Arc)Sec VHF Varimax confocal mirrors and an UG2 
goniometer and HyPix 6000HE detector 
;
_diffrn_measurement_method 'profile data from \w-scans'
_diffrn_radiation_collimation 0.2
_diffrn_radiation_type MoK\a
_diffrn_radiation_wavelength 0.71073
_diffrn_reflns_av_R_equivalents 0.0445
_diffrn_reflns_av_unetI/netI 0.0262
_diffrn_reflns_Laue_measured_fraction_full 0.999
_diffrn_reflns_Laue_measured_fraction_max 0.999
_diffrn_reflns_limit_h_max 19
_diffrn_reflns_limit_h_min -19
_diffrn_reflns_limit_k_max 45
_diffrn_reflns_limit_k_min -45
_diffrn_reflns_limit_l_max 16
_diffrn_reflns_limit_l_min -16
_diffrn_reflns_number 121756
_diffrn_reflns_point_group_measured_fraction_full 0.999
_diffrn_reflns_point_group_measured_fraction_max 0.999
_diffrn_reflns_theta_full 25.242
_diffrn_reflns_theta_max 33.184
_diffrn_reflns_theta_min 1.785
_diffrn_source 'Rotating Anode'
_exptl_absorpt_coefficient_mu 0.604
_exptl_absorpt_correction_T_max 0.923
_exptl_absorpt_correction_T_min 0.884
_exptl_absorpt_correction_type analytical
_exptl_absorpt_process_details
; 
CrysAlisPro 1.171.43.125a (Rigaku Oxford Diffraction, 2024) 
Analytical numeric absorption correction using a multifaceted crystal 
model based on expressions derived by R.C. Clark & J.S. Reid. 
(Clark, R. C. & Reid, J. S. (1995). Acta Cryst. A51, 887-897) 
Empirical absorption correction using spherical harmonics, 
implemented in SCALE3 ABSPACK scaling algorithm. 
;
_exptl_crystal_colour green
_exptl_crystal_density_diffrn 1.393
_exptl_crystal_density_method 'not measured'
_exptl_crystal_description block
_exptl_crystal_F_000 1588
_exptl_crystal_recrystallization_method 'Re-crystallisation from solvent: acetonitrile'
_exptl_crystal_size_max 0.210
_exptl_crystal_size_mid 0.150
_exptl_crystal_size_min 0.130
_refine_diff_density_max 1.102
_refine_diff_density_min -1.070
_refine_diff_density_rms 0.076
_refine_ls_extinction_method none
_refine_ls_goodness_of_fit_ref 1.114
_refine_ls_hydrogen_treatment constr
_refine_ls_matrix_type full
_refine_ls_number_parameters 475
_refine_ls_number_reflns 13953
_refine_ls_number_restraints 182
_refine_ls_restrained_S_all 1.141
_refine_ls_R_factor_all 0.0663
_refine_ls_R_factor_gt 0.0567
_refine_ls_shift/su_max 0.002
_refine_ls_shift/su_mean 0.000
_refine_ls_structure_factor_coef Fsqd
_refine_ls_weighting_details 'w=1/[\s^2^(Fo^2^)+(0.0330P)^2^+5.2218P] where P=(Fo^2^+2Fc^2^)/3'
_refine_ls_weighting_scheme calc
_refine_ls_wR_factor_gt 0.1233
_refine_ls_wR_factor_ref 0.1274
_reflns_Friedel_coverage 0.000
_reflns_number_gt 12120
_reflns_number_total 13953
_reflns_threshold_expression 'I > 2\s(I)'
_cod_data_source_file d6dt00387g2.cif
_cod_data_source_block 9
_cod_depositor_comments 'Adding full bibliography for 7720679--7720691.cif.'
_cod_original_sg_symbol_H-M 'P 21/c'
_cod_database_code 7720690
_shelx_shelxl_version_number 2019/3
_shelx_space_group_comment
; 
The symmetry employed for this shelxl refinement is uniquely defined 
by the following loop, which should always be used as a source of 
symmetry information in preference to the above space-group names. 
They are only intended as comments. 
;
_shelx_estimated_absorpt_t_min 0.884
_shelx_estimated_absorpt_t_max 0.926

loop_
_space_group_symop_operation_xyz
'x, y, z'
'-x, y+1/2, -z+1/2'
'-x, -y, -z'
'x, -y-1/2, z-1/2'

loop_
_atom_site_label
_atom_site_type_symbol
_atom_site_fract_x
_atom_site_fract_y
_atom_site_fract_z
_atom_site_U_iso_or_equiv
_atom_site_adp_type
_atom_site_occupancy
_atom_site_site_symmetry_order
_atom_site_calc_flag
_atom_site_refinement_flags_posn
_atom_site_refinement_flags_adp
_atom_site_refinement_flags_occupancy
_atom_site_disorder_assembly
_atom_site_disorder_group
V1 V 0.68568(2) 0.65032(2) 0.54458(3) 0.01757(6) Uani 1 1 d . . . . .
O3 O 0.6980(2) 0.69245(6) 0.4607(2) 0.0533(6) Uani 1 1 d . . . . .
O1 O 0.53061(12) 0.62709(6) 0.45187(16) 0.0360(4) Uani 1 1 d . . . . .
C1 C 0.48036(14) 0.60572(6) 0.33625(18) 0.0214(3) Uani 1 1 d . . . . .
C2 C 0.35890(15) 0.61035(6) 0.25794(18) 0.0217(3) Uani 1 1 d . . . . .
Cl1 Cl 0.27904(4) 0.64470(2) 0.31767(6) 0.03782(13) Uani 1 1 d . . . . .
C3 C 0.30284(15) 0.58815(6) 0.13604(18) 0.0222(3) Uani 1 1 d . . . . .
H3 H 0.221280 0.592305 0.084381 0.027 Uiso 1 1 calc R U . . .
C4 C 0.36696(15) 0.55970(6) 0.08977(17) 0.0200(3) Uani 1 1 d . . . . .
Cl2 Cl 0.29537(4) 0.53061(2) -0.06197(5) 0.03289(11) Uani 1 1 d . . . . .
C5 C 0.48540(14) 0.55345(6) 0.16251(17) 0.0187(3) Uani 1 1 d . . . . .
H5 H 0.528110 0.533723 0.129857 0.022 Uiso 1 1 calc R U . . .
C6 C 0.54206(14) 0.57655(6) 0.28518(17) 0.0202(3) Uani 1 1 d . . . . .
C7 C 0.66610(17) 0.56838(10) 0.3612(2) 0.0411(6) Uani 1 1 d . . . . .
H7 H 0.697219 0.541289 0.342724 0.049 Uiso 1 1 calc R U . . .
N1 N 0.73927(12) 0.59531(5) 0.45362(17) 0.0217(3) Uani 1 1 d . . . . .
C8 C 0.86019(14) 0.57975(6) 0.50663(17) 0.0181(3) Uani 1 1 d . . . . .
C9 C 0.93124(15) 0.59341(6) 0.44070(19) 0.0220(3) Uani 1 1 d . . . . .
C10 C 1.04603(15) 0.57711(6) 0.49112(19) 0.0227(3) Uani 1 1 d . . . . .
H10 H 1.097379 0.586563 0.450667 0.027 Uiso 1 1 calc R U . . .
C11 C 1.08595(15) 0.54733(6) 0.59938(18) 0.0215(3) Uani 1 1 d . . . . .
H11 H 1.163548 0.535897 0.630779 0.026 Uiso 1 1 calc R U . . .
C12 C 1.01360(15) 0.53418(6) 0.66185(18) 0.0213(3) Uani 1 1 d . . . . .
H12 H 1.041893 0.513540 0.735423 0.026 Uiso 1 1 calc R U . . .
C13 C 0.89947(14) 0.55073(6) 0.61864(17) 0.0194(3) Uani 1 1 d . . . . .
C14 C 0.88787(18) 0.62485(8) 0.3187(2) 0.0349(5) Uani 1 1 d D U . . .
H14 H 0.800406 0.622804 0.275993 0.042 Uiso 0.531(19) 1 calc R U P A 1
H14X H 0.805080 0.632434 0.302156 0.042 Uiso 0.469(19) 1 calc R U P A 2
C15 C 0.9362(13) 0.6092(2) 0.2046(7) 0.052(2) Uani 0.531(19) 1 d D U P A 1
H15A H 0.916645 0.577569 0.181621 0.078 Uiso 0.531(19) 1 calc R U P A 1
H15B H 0.899417 0.627654 0.122748 0.078 Uiso 0.531(19) 1 calc R U P A 1
H15C H 1.021420 0.613094 0.241190 0.078 Uiso 0.531(19) 1 calc R U P A 1
C16 C 0.9186(13) 0.6719(2) 0.3500(11) 0.049(2) Uani 0.531(19) 1 d D U P A 1
H16A H 0.887267 0.689565 0.265906 0.074 Uiso 0.531(19) 1 calc R U P A 1
H16B H 0.885110 0.682866 0.412637 0.074 Uiso 0.531(19) 1 calc R U P A 1
H16C H 1.004068 0.675011 0.392432 0.074 Uiso 0.531(19) 1 calc R U P A 1
C15X C 0.8833(9) 0.6051(3) 0.1959(7) 0.0413(16) Uani 0.469(19) 1 d D U P A 2
H15D H 0.854683 0.627265 0.122426 0.062 Uiso 0.469(19) 1 calc R U P A 2
H15E H 0.961900 0.595122 0.208410 0.062 Uiso 0.469(19) 1 calc R U P A 2
H15F H 0.830110 0.579230 0.172425 0.062 Uiso 0.469(19) 1 calc R U P A 2
C16X C 0.9575(6) 0.6695(3) 0.3601(10) 0.0313(15) Uani 0.469(19) 1 d D U P A 2
H16D H 0.955748 0.680480 0.445268 0.047 Uiso 0.469(19) 1 calc R U P A 2
H16E H 1.038860 0.664335 0.372830 0.047 Uiso 0.469(19) 1 calc R U P A 2
H16F H 0.921745 0.691901 0.288400 0.047 Uiso 0.469(19) 1 calc R U P A 2
C17 C 0.82202(17) 0.53652(7) 0.6905(2) 0.0264(4) Uani 1 1 d . U . . .
H17 H 0.753805 0.557589 0.661146 0.032 Uiso 1 1 calc R U . . .
C18 C 0.7736(3) 0.48950(9) 0.6493(4) 0.0558(8) Uani 1 1 d . U . . .
H18A H 0.738325 0.487204 0.549902 0.084 Uiso 1 1 calc R U . . .
H18B H 0.713947 0.483365 0.684767 0.084 Uiso 1 1 calc R U . . .
H18C H 0.837289 0.467589 0.686630 0.084 Uiso 1 1 calc R U . . .
C19 C 0.8852(3) 0.54001(17) 0.8461(3) 0.0731(12) Uani 1 1 d . U . . .
H19A H 0.952206 0.519410 0.878409 0.110 Uiso 1 1 calc R U . . .
H19B H 0.830837 0.532008 0.887625 0.110 Uiso 1 1 calc R U . . .
H19C H 0.912959 0.570846 0.871319 0.110 Uiso 1 1 calc R U . . .
O2 O 0.83102(13) 0.64334(6) 0.69614(19) 0.0448(5) Uani 1 1 d . . . . .
C20 C 0.88170(16) 0.66828(7) 0.8054(2) 0.0261(4) Uani 1 1 d . . . . .
C21 C 1.00455(14) 0.66762(6) 0.87583(17) 0.0185(3) Uani 1 1 d . . . . .
Cl3 Cl 1.08601(4) 0.63510(2) 0.81265(5) 0.02452(9) Uani 1 1 d . . . . .
C22 C 1.06164(15) 0.69240(6) 0.99223(17) 0.0190(3) Uani 1 1 d . . . . .
H22 H 1.144612 0.691264 1.037649 0.023 Uiso 1 1 calc R U . . .
C23 C 0.99661(15) 0.71913(6) 1.04270(17) 0.0195(3) Uani 1 1 d . . . . .
Cl4 Cl 1.06865(4) 0.75007(2) 1.18957(5) 0.03063(10) Uani 1 1 d . . . . .
C24 C 0.87627(16) 0.72104(6) 0.97812(18) 0.0206(3) Uani 1 1 d . . . . .
H24 H 0.832751 0.739440 1.013291 0.025 Uiso 1 1 calc R U . . .
C25 C 0.81854(15) 0.69562(6) 0.8601(2) 0.0252(4) Uani 1 1 d . . . . .
C26 C 0.69146(18) 0.69529(8) 0.8019(3) 0.0394(6) Uani 1 1 d . . . . .
H26 H 0.654262 0.707240 0.856334 0.047 Uiso 1 1 calc R U . . .
N2 N 0.62316(13) 0.68016(5) 0.68183(15) 0.0197(3) Uani 1 1 d . . . . .
C27 C 0.49957(14) 0.67782(6) 0.65761(17) 0.0184(3) Uani 1 1 d . . . . .
C28 C 0.42676(16) 0.71474(6) 0.60250(19) 0.0228(3) Uani 1 1 d . . . . .
C29 C 0.31007(17) 0.71103(7) 0.5853(2) 0.0265(4) Uani 1 1 d . . . . .
H29 H 0.258030 0.735393 0.546726 0.032 Uiso 1 1 calc R U . . .
C30 C 0.26858(18) 0.67261(8) 0.6233(2) 0.0317(4) Uani 1 1 d . . . . .
H30 H 0.189234 0.671020 0.612599 0.038 Uiso 1 1 calc R U . . .
C31 C 0.34277(18) 0.63647(7) 0.6768(2) 0.0308(4) Uani 1 1 d . . . . .
H31 H 0.313703 0.610131 0.702372 0.037 Uiso 1 1 calc R U . . .
C32 C 0.45951(16) 0.63821(6) 0.6937(2) 0.0228(3) Uani 1 1 d . . . . .
C33 C 0.47130(19) 0.75688(7) 0.5602(3) 0.0361(5) Uani 1 1 d D U . . .
H33 H 0.546824 0.748035 0.555169 0.043 Uiso 0.651(10) 1 calc R U P B 1
H33X H 0.556246 0.758927 0.622146 0.043 Uiso 0.349(10) 1 calc R U P B 2
C34 C 0.3907(6) 0.7708(2) 0.4159(4) 0.0580(19) Uani 0.651(10) 1 d D U P B 1
H34A H 0.373320 0.744540 0.355853 0.087 Uiso 0.651(10) 1 calc R U P B 1
H34B H 0.317475 0.782860 0.415685 0.087 Uiso 0.651(10) 1 calc R U P B 1
H34C H 0.429379 0.793801 0.383509 0.087 Uiso 0.651(10) 1 calc R U P B 1
C35 C 0.4997(11) 0.7937(2) 0.6524(6) 0.091(3) Uani 0.651(10) 1 d D U P B 1
H35A H 0.527374 0.818916 0.614806 0.136 Uiso 0.651(10) 1 calc R U P B 1
H35B H 0.429837 0.802789 0.666433 0.136 Uiso 0.651(10) 1 calc R U P B 1
H35C H 0.561397 0.784638 0.739574 0.136 Uiso 0.651(10) 1 calc R U P B 1
C34X C 0.4672(12) 0.7594(3) 0.4347(10) 0.055(3) Uani 0.349(10) 1 d D U P B 2
H34D H 0.498759 0.788374 0.422318 0.082 Uiso 0.349(10) 1 calc R U P B 2
H34E H 0.514048 0.735046 0.420621 0.082 Uiso 0.349(10) 1 calc R U P B 2
H34F H 0.385738 0.756549 0.368773 0.082 Uiso 0.349(10) 1 calc R U P B 2
C35X C 0.4104(18) 0.7997(3) 0.5957(19) 0.087(5) Uani 0.349(10) 1 d D U P B 2
H35D H 0.414859 0.796862 0.688476 0.130 Uiso 0.349(10) 1 calc R U P B 2
H35E H 0.451042 0.827134 0.588497 0.130 Uiso 0.349(10) 1 calc R U P B 2
H35F H 0.328019 0.801324 0.531583 0.130 Uiso 0.349(10) 1 calc R U P B 2
C36 C 0.53885(19) 0.59796(7) 0.7514(3) 0.0342(5) Uani 1 1 d . U . . .
H36 H 0.612724 0.603367 0.738137 0.041 Uiso 1 1 calc R U . . .
C37 C 0.4846(3) 0.55461(9) 0.6770(5) 0.0749(12) Uani 1 1 d . U . . .
H37A H 0.413509 0.547712 0.691245 0.112 Uiso 1 1 calc R U . . .
H37B H 0.540849 0.529967 0.712334 0.112 Uiso 1 1 calc R U . . .
H37C H 0.464491 0.558313 0.579498 0.112 Uiso 1 1 calc R U . . .
C38 C 0.5720(3) 0.59398(15) 0.9051(4) 0.0746(11) Uani 1 1 d . U . . .
H38A H 0.617627 0.620376 0.951365 0.112 Uiso 1 1 calc R U . . .
H38B H 0.618988 0.566816 0.939785 0.112 Uiso 1 1 calc R U . . .
H38C H 0.500587 0.592219 0.922075 0.112 Uiso 1 1 calc R U . . .

loop_
_atom_site_aniso_label
_atom_site_aniso_U_11
_atom_site_aniso_U_22
_atom_site_aniso_U_33
_atom_site_aniso_U_23
_atom_site_aniso_U_13
_atom_site_aniso_U_12
V1 0.01584(12) 0.01520(12) 0.02259(13) -0.00300(10) 0.00870(10) -0.00113(9)
O3 0.1027(18) 0.0202(7) 0.0661(13) -0.0028(8) 0.0643(13) -0.0069(9)
O1 0.0126(5) 0.0617(11) 0.0293(7) -0.0255(7) 0.0039(5) -0.0016(6)
C1 0.0133(6) 0.0288(8) 0.0185(7) -0.0043(6) 0.0027(6) 0.0006(6)
C2 0.0137(6) 0.0262(8) 0.0218(8) -0.0021(6) 0.0038(6) 0.0032(6)
Cl1 0.01805(19) 0.0530(3) 0.0350(3) -0.0157(2) 0.00305(18) 0.0111(2)
C3 0.0141(7) 0.0289(8) 0.0177(7) 0.0013(6) 0.0001(6) 0.0021(6)
C4 0.0179(7) 0.0229(8) 0.0148(7) -0.0010(6) 0.0018(5) -0.0027(6)
Cl2 0.0211(2) 0.0458(3) 0.0233(2) -0.01345(19) 0.00012(16) -0.00357(18)
C5 0.0160(6) 0.0197(7) 0.0174(7) -0.0016(5) 0.0037(5) -0.0007(5)
C6 0.0134(6) 0.0261(8) 0.0176(7) -0.0021(6) 0.0025(5) 0.0023(6)
C7 0.0146(8) 0.0633(16) 0.0340(11) -0.0276(11) -0.0020(7) 0.0093(9)
N1 0.0111(5) 0.0196(6) 0.0279(7) -0.0068(5) 0.0010(5) 0.0016(5)
C8 0.0118(6) 0.0175(7) 0.0201(7) -0.0049(5) 0.0013(5) 0.0012(5)
C9 0.0156(7) 0.0211(8) 0.0246(8) 0.0008(6) 0.0032(6) -0.0003(6)
C10 0.0146(7) 0.0265(8) 0.0253(8) -0.0016(6) 0.0061(6) 0.0000(6)
C11 0.0134(6) 0.0232(8) 0.0231(8) -0.0046(6) 0.0025(6) 0.0033(6)
C12 0.0173(7) 0.0218(8) 0.0198(7) -0.0016(6) 0.0024(6) 0.0025(6)
C13 0.0155(6) 0.0216(7) 0.0181(7) -0.0035(6) 0.0037(5) 0.0006(5)
C14 0.0202(8) 0.0365(11) 0.0392(11) 0.0171(9) 0.0027(8) -0.0023(7)
C15 0.087(7) 0.033(3) 0.023(2) 0.0025(17) 0.010(3) -0.002(3)
C16 0.088(7) 0.026(2) 0.060(5) 0.017(2) 0.056(5) 0.019(3)
C15X 0.040(4) 0.042(3) 0.029(2) 0.0045(19) 0.001(2) -0.007(3)
C16X 0.026(3) 0.025(2) 0.041(3) 0.002(2) 0.012(2) 0.002(2)
C17 0.0215(8) 0.0356(10) 0.0221(8) 0.0037(7) 0.0087(7) 0.0037(7)
C18 0.075(2) 0.0284(11) 0.095(2) 0.0051(13) 0.0663(19) -0.0024(12)
C19 0.0380(14) 0.160(4) 0.0215(10) 0.0107(16) 0.0118(10) 0.0056(19)
O2 0.0185(6) 0.0498(10) 0.0467(10) -0.0353(8) -0.0072(6) 0.0109(6)
C20 0.0153(7) 0.0252(8) 0.0296(9) -0.0132(7) 0.0007(6) 0.0013(6)
C21 0.0160(7) 0.0184(7) 0.0188(7) -0.0026(5) 0.0046(6) 0.0009(5)
Cl3 0.01847(17) 0.0278(2) 0.02384(19) -0.00579(15) 0.00495(15) 0.00498(15)
C22 0.0165(7) 0.0176(7) 0.0203(7) -0.0014(6) 0.0048(6) -0.0033(5)
C23 0.0224(7) 0.0159(7) 0.0182(7) -0.0040(5) 0.0061(6) -0.0054(5)
Cl4 0.0277(2) 0.0325(2) 0.0269(2) -0.01549(18) 0.00596(17) -0.00743(17)
C24 0.0213(7) 0.0171(7) 0.0236(8) -0.0056(6) 0.0094(6) -0.0029(6)
C25 0.0160(7) 0.0235(8) 0.0316(9) -0.0115(7) 0.0050(7) -0.0008(6)
C26 0.0185(8) 0.0382(12) 0.0518(14) -0.0269(10) 0.0041(9) 0.0021(8)
N2 0.0151(6) 0.0230(7) 0.0201(6) -0.0022(5) 0.0062(5) -0.0025(5)
C27 0.0156(7) 0.0195(7) 0.0204(7) -0.0020(6) 0.0075(6) -0.0003(5)
C28 0.0208(7) 0.0207(8) 0.0256(8) -0.0009(6) 0.0080(6) 0.0007(6)
C29 0.0213(8) 0.0273(9) 0.0311(9) 0.0005(7) 0.0107(7) 0.0064(7)
C30 0.0196(8) 0.0377(11) 0.0424(12) 0.0033(9) 0.0173(8) 0.0038(7)
C31 0.0215(8) 0.0309(10) 0.0446(12) 0.0073(8) 0.0182(8) -0.0002(7)
C32 0.0192(7) 0.0207(8) 0.0305(9) 0.0030(6) 0.0121(7) 0.0016(6)
C33 0.0247(9) 0.0240(9) 0.0508(13) 0.0105(8) 0.0061(9) 0.0006(7)
C34 0.061(3) 0.060(3) 0.0367(19) 0.0172(19) 0.0026(19) -0.026(3)
C35 0.181(9) 0.032(3) 0.044(3) -0.010(2) 0.030(4) -0.037(4)
C34X 0.086(8) 0.027(3) 0.072(5) 0.013(3) 0.055(6) 0.010(4)
C35X 0.178(14) 0.019(3) 0.116(11) -0.007(5) 0.115(10) -0.009(6)
C36 0.0258(9) 0.0249(9) 0.0557(13) 0.0145(9) 0.0203(9) 0.0050(7)
C37 0.0390(14) 0.0197(11) 0.161(4) -0.0014(16) 0.0350(19) -0.0009(10)
C38 0.065(2) 0.104(3) 0.0727(19) 0.0654(19) 0.0456(17) 0.0474(19)

loop_
_atom_type_symbol
_atom_type_description
_atom_type_scat_dispersion_real
_atom_type_scat_dispersion_imag
_atom_type_scat_source
C C 0.0033 0.0016 'International Tables Vol C Tables 4.2.6.8 and 6.1.1.4'
H H 0.0000 0.0000 'International Tables Vol C Tables 4.2.6.8 and 6.1.1.4'
N N 0.0061 0.0033 'International Tables Vol C Tables 4.2.6.8 and 6.1.1.4'
O O 0.0106 0.0060 'International Tables Vol C Tables 4.2.6.8 and 6.1.1.4'
Cl Cl 0.1484 0.1585 'International Tables Vol C Tables 4.2.6.8 and 6.1.1.4'
V V 0.3005 0.5294 'International Tables Vol C Tables 4.2.6.8 and 6.1.1.4'

loop_
_geom_angle_atom_site_label_1
_geom_angle_atom_site_label_2
_geom_angle_atom_site_label_3
_geom_angle
_geom_angle_site_symmetry_1
_geom_angle_site_symmetry_3
_geom_angle_publ_flag
O3 V1 O2 107.22(12) . . ?
O3 V1 O1 107.41(11) . . ?
O2 V1 O1 145.38(9) . . ?
O3 V1 N2 102.16(8) . . ?
O2 V1 N2 86.58(7) . . ?
O1 V1 N2 86.33(6) . . ?
O3 V1 N1 103.00(8) . . ?
O2 V1 N1 86.71(6) . . ?
O1 V1 N1 85.51(6) . . ?
N2 V1 N1 154.83(6) . . ?
C1 O1 V1 131.83(12) . . ?
O1 C1 C6 122.78(15) . . ?
O1 C1 C2 120.43(16) . . ?
C6 C1 C2 116.77(16) . . ?
C3 C2 C1 122.04(16) . . ?
C3 C2 Cl1 119.39(13) . . ?
C1 C2 Cl1 118.57(14) . . ?
C2 C3 C4 119.23(15) . . ?
C2 C3 H3 120.4 . . ?
C4 C3 H3 120.4 . . ?
C5 C4 C3 121.34(16) . . ?
C5 C4 Cl2 119.48(14) . . ?
C3 C4 Cl2 119.17(13) . . ?
C4 C5 C6 119.15(16) . . ?
C4 C5 H5 120.4 . . ?
C6 C5 H5 120.4 . . ?
C5 C6 C1 121.46(15) . . ?
C5 C6 C7 117.86(16) . . ?
C1 C6 C7 120.65(16) . . ?
N1 C7 C6 125.51(19) . . ?
N1 C7 H7 117.2 . . ?
C6 C7 H7 117.2 . . ?
C7 N1 C8 113.25(15) . . ?
C7 N1 V1 124.07(13) . . ?
C8 N1 V1 121.86(11) . . ?
C9 C8 C13 122.77(15) . . ?
C9 C8 N1 118.44(16) . . ?
C13 C8 N1 118.76(16) . . ?
C10 C9 C8 117.46(17) . . ?
C10 C9 C14 120.04(18) . . ?
C8 C9 C14 122.51(16) . . ?
C11 C10 C9 120.86(17) . . ?
C11 C10 H10 119.6 . . ?
C9 C10 H10 119.6 . . ?
C12 C11 C10 120.37(16) . . ?
C12 C11 H11 119.8 . . ?
C10 C11 H11 119.8 . . ?
C11 C12 C13 121.07(17) . . ?
C11 C12 H12 119.5 . . ?
C13 C12 H12 119.5 . . ?
C12 C13 C8 117.40(16) . . ?
C12 C13 C17 120.24(16) . . ?
C8 C13 C17 122.35(15) . . ?
C15X C14 C9 114.3(4) . . ?
C16 C14 C9 115.1(5) . . ?
C15X C14 C16X 115.4(5) . . ?
C9 C14 C16X 108.5(4) . . ?
C16 C14 C15 107.7(4) . . ?
C9 C14 C15 111.1(3) . . ?
C16 C14 H14 107.5 . . ?
C9 C14 H14 107.5 . . ?
C15 C14 H14 107.5 . . ?
C15X C14 H14X 106.0 . . ?
C9 C14 H14X 106.0 . . ?
C16X C14 H14X 106.0 . . ?
C14 C15 H15A 109.5 . . ?
C14 C15 H15B 109.5 . . ?
H15A C15 H15B 109.5 . . ?
C14 C15 H15C 109.5 . . ?
H15A C15 H15C 109.5 . . ?
H15B C15 H15C 109.5 . . ?
C14 C16 H16A 109.5 . . ?
C14 C16 H16B 109.5 . . ?
H16A C16 H16B 109.5 . . ?
C14 C16 H16C 109.5 . . ?
H16A C16 H16C 109.5 . . ?
H16B C16 H16C 109.5 . . ?
C14 C15X H15D 109.5 . . ?
C14 C15X H15E 109.5 . . ?
H15D C15X H15E 109.5 . . ?
C14 C15X H15F 109.5 . . ?
H15D C15X H15F 109.5 . . ?
H15E C15X H15F 109.5 . . ?
C14 C16X H16D 109.5 . . ?
C14 C16X H16E 109.5 . . ?
H16D C16X H16E 109.5 . . ?
C14 C16X H16F 109.5 . . ?
H16D C16X H16F 109.5 . . ?
H16E C16X H16F 109.5 . . ?
C18 C17 C13 111.58(18) . . ?
C18 C17 C19 110.4(3) . . ?
C13 C17 C19 112.43(19) . . ?
C18 C17 H17 107.4 . . ?
C13 C17 H17 107.4 . . ?
C19 C17 H17 107.4 . . ?
C17 C18 H18A 109.5 . . ?
C17 C18 H18B 109.5 . . ?
H18A C18 H18B 109.5 . . ?
C17 C18 H18C 109.5 . . ?
H18A C18 H18C 109.5 . . ?
H18B C18 H18C 109.5 . . ?
C17 C19 H19A 109.5 . . ?
C17 C19 H19B 109.5 . . ?
H19A C19 H19B 109.5 . . ?
C17 C19 H19C 109.5 . . ?
H19A C19 H19C 109.5 . . ?
H19B C19 H19C 109.5 . . ?
C20 O2 V1 130.79(13) . . ?
O2 C20 C21 119.90(16) . . ?
O2 C20 C25 123.23(16) . . ?
C21 C20 C25 116.85(16) . . ?
C22 C21 C20 122.15(16) . . ?
C22 C21 Cl3 119.11(13) . . ?
C20 C21 Cl3 118.73(13) . . ?
C21 C22 C23 119.40(16) . . ?
C21 C22 H22 120.3 . . ?
C23 C22 H22 120.3 . . ?
C24 C23 C22 120.96(15) . . ?
C24 C23 Cl4 119.75(14) . . ?
C22 C23 Cl4 119.28(13) . . ?
C23 C24 C25 119.43(16) . . ?
C23 C24 H24 120.3 . . ?
C25 C24 H24 120.3 . . ?
C24 C25 C20 121.20(16) . . ?
C24 C25 C26 117.84(17) . . ?
C20 C25 C26 120.76(17) . . ?
N2 C26 C25 126.3(2) . . ?
N2 C26 H26 116.9 . . ?
C25 C26 H26 116.9 . . ?
C26 N2 C27 114.46(16) . . ?
C26 N2 V1 123.73(14) . . ?
C27 N2 V1 120.95(11) . . ?
C32 C27 C28 122.62(16) . . ?
C32 C27 N2 117.51(15) . . ?
C28 C27 N2 119.87(15) . . ?
C29 C28 C27 117.31(17) . . ?
C29 C28 C33 120.99(17) . . ?
C27 C28 C33 121.69(17) . . ?
C30 C29 C28 121.37(18) . . ?
C30 C29 H29 119.3 . . ?
C28 C29 H29 119.3 . . ?
C29 C30 C31 119.92(18) . . ?
C29 C30 H30 120.0 . . ?
C31 C30 H30 120.0 . . ?
C30 C31 C32 120.90(19) . . ?
C30 C31 H31 119.5 . . ?
C32 C31 H31 119.5 . . ?
C31 C32 C27 117.85(17) . . ?
C31 C32 C36 119.91(17) . . ?
C27 C32 C36 122.23(16) . . ?
C34X C33 C28 118.8(5) . . ?
C35 C33 C28 116.6(4) . . ?
C35 C33 C34 112.1(4) . . ?
C28 C33 C34 111.0(2) . . ?
C34X C33 C35X 111.5(6) . . ?
C28 C33 C35X 108.7(4) . . ?
C35 C33 H33 105.4 . . ?
C28 C33 H33 105.4 . . ?
C34 C33 H33 105.4 . . ?
C34X C33 H33X 105.6 . . ?
C28 C33 H33X 105.6 . . ?
C35X C33 H33X 105.6 . . ?
C33 C34 H34A 109.5 . . ?
C33 C34 H34B 109.5 . . ?
H34A C34 H34B 109.5 . . ?
C33 C34 H34C 109.5 . . ?
H34A C34 H34C 109.5 . . ?
H34B C34 H34C 109.5 . . ?
C33 C35 H35A 109.5 . . ?
C33 C35 H35B 109.5 . . ?
H35A C35 H35B 109.5 . . ?
C33 C35 H35C 109.5 . . ?
H35A C35 H35C 109.5 . . ?
H35B C35 H35C 109.5 . . ?
C33 C34X H34D 109.5 . . ?
C33 C34X H34E 109.5 . . ?
H34D C34X H34E 109.5 . . ?
C33 C34X H34F 109.5 . . ?
H34D C34X H34F 109.5 . . ?
H34E C34X H34F 109.5 . . ?
C33 C35X H35D 109.5 . . ?
C33 C35X H35E 109.5 . . ?
H35D C35X H35E 109.5 . . ?
C33 C35X H35F 109.5 . . ?
H35D C35X H35F 109.5 . . ?
H35E C35X H35F 109.5 . . ?
C32 C36 C37 112.1(2) . . ?
C32 C36 C38 110.4(2) . . ?
C37 C36 C38 111.6(3) . . ?
C32 C36 H36 107.5 . . ?
C37 C36 H36 107.5 . . ?
C38 C36 H36 107.5 . . ?
C36 C37 H37A 109.5 . . ?
C36 C37 H37B 109.5 . . ?
H37A C37 H37B 109.5 . . ?
C36 C37 H37C 109.5 . . ?
H37A C37 H37C 109.5 . . ?
H37B C37 H37C 109.5 . . ?
C36 C38 H38A 109.5 . . ?
C36 C38 H38B 109.5 . . ?
H38A C38 H38B 109.5 . . ?
C36 C38 H38C 109.5 . . ?
H38A C38 H38C 109.5 . . ?
H38B C38 H38C 109.5 . . ?

loop_
_geom_bond_atom_site_label_1
_geom_bond_atom_site_label_2
_geom_bond_distance
_geom_bond_site_symmetry_2
_geom_bond_publ_flag
V1 O3 1.5880(17) . ?
V1 O2 1.8974(15) . ?
V1 O1 1.9120(14) . ?
V1 N2 2.1212(15) . ?
V1 N1 2.1472(15) . ?
O1 C1 1.309(2) . ?
C1 C6 1.410(2) . ?
C1 C2 1.412(2) . ?
C2 C3 1.380(2) . ?
C2 Cl1 1.7218(18) . ?
C3 C4 1.387(3) . ?
C3 H3 0.9500 . ?
C4 C5 1.377(2) . ?
C4 Cl2 1.7415(17) . ?
C5 C6 1.400(2) . ?
C5 H5 0.9500 . ?
C6 C7 1.449(3) . ?
C7 N1 1.316(3) . ?
C7 H7 0.9500 . ?
N1 C8 1.456(2) . ?
C8 C9 1.399(3) . ?
C8 C13 1.400(2) . ?
C9 C10 1.397(2) . ?
C9 C14 1.522(3) . ?
C10 C11 1.386(3) . ?
C10 H10 0.9500 . ?
C11 C12 1.381(3) . ?
C11 H11 0.9500 . ?
C12 C13 1.397(2) . ?
C12 H12 0.9500 . ?
C13 C17 1.520(3) . ?
C14 C15X 1.425(7) . ?
C14 C16 1.456(8) . ?
C14 C16X 1.552(7) . ?
C14 C15 1.636(8) . ?
C14 H14 1.0000 . ?
C14 H14X 1.0000 . ?
C15 H15A 0.9800 . ?
C15 H15B 0.9800 . ?
C15 H15C 0.9800 . ?
C16 H16A 0.9800 . ?
C16 H16B 0.9800 . ?
C16 H16C 0.9800 . ?
C15X H15D 0.9800 . ?
C15X H15E 0.9800 . ?
C15X H15F 0.9800 . ?
C16X H16D 0.9800 . ?
C16X H16E 0.9800 . ?
C16X H16F 0.9800 . ?
C17 C18 1.518(4) . ?
C17 C19 1.538(3) . ?
C17 H17 1.0000 . ?
C18 H18A 0.9800 . ?
C18 H18B 0.9800 . ?
C18 H18C 0.9800 . ?
C19 H19A 0.9800 . ?
C19 H19B 0.9800 . ?
C19 H19C 0.9800 . ?
O2 C20 1.316(2) . ?
C20 C21 1.409(2) . ?
C20 C25 1.414(3) . ?
C21 C22 1.378(2) . ?
C21 Cl3 1.7280(17) . ?
C22 C23 1.393(2) . ?
C22 H22 0.9500 . ?
C23 C24 1.377(2) . ?
C23 Cl4 1.7333(17) . ?
C24 C25 1.402(2) . ?
C24 H24 0.9500 . ?
C25 C26 1.450(3) . ?
C26 N2 1.307(3) . ?
C26 H26 0.9500 . ?
N2 C27 1.457(2) . ?
C27 C32 1.396(2) . ?
C27 C28 1.396(2) . ?
C28 C29 1.395(3) . ?
C28 C33 1.514(3) . ?
C29 C30 1.383(3) . ?
C29 H29 0.9500 . ?
C30 C31 1.384(3) . ?
C30 H30 0.9500 . ?
C31 C32 1.393(3) . ?
C31 H31 0.9500 . ?
C32 C36 1.518(3) . ?
C33 C34X 1.331(8) . ?
C33 C35 1.423(5) . ?
C33 C34 1.527(5) . ?
C33 C35X 1.607(9) . ?
C33 H33 1.0000 . ?
C33 H33X 1.0000 . ?
C34 H34A 0.9800 . ?
C34 H34B 0.9800 . ?
C34 H34C 0.9800 . ?
C35 H35A 0.9800 . ?
C35 H35B 0.9800 . ?
C35 H35C 0.9800 . ?
C34X H34D 0.9800 . ?
C34X H34E 0.9800 . ?
C34X H34F 0.9800 . ?
C35X H35D 0.9800 . ?
C35X H35E 0.9800 . ?
C35X H35F 0.9800 . ?
C36 C37 1.526(4) . ?
C36 C38 1.537(4) . ?
C36 H36 1.0000 . ?
C37 H37A 0.9800 . ?
C37 H37B 0.9800 . ?
C37 H37C 0.9800 . ?
C38 H38A 0.9800 . ?
C38 H38B 0.9800 . ?
C38 H38C 0.9800 . ?

loop_
_geom_hbond_atom_site_label_D
_geom_hbond_atom_site_label_H
_geom_hbond_atom_site_label_A
_geom_hbond_distance_DH
_geom_hbond_distance_HA
_geom_hbond_distance_DA
_geom_hbond_angle_DHA
_geom_hbond_site_symmetry_A
_geom_hbond_publ_flag
C24 H24 O3 0.95 2.55 3.358(3) 143.3 4_576 yes

loop_
_geom_torsion_atom_site_label_1
_geom_torsion_atom_site_label_2
_geom_torsion_atom_site_label_3
_geom_torsion_atom_site_label_4
_geom_torsion
_geom_torsion_site_symmetry_1
_geom_torsion_site_symmetry_2
_geom_torsion_site_symmetry_3
_geom_torsion_site_symmetry_4
_geom_torsion_publ_flag
V1 O1 C1 C6 32.0(3) . . . . ?
V1 O1 C1 C2 -149.56(17) . . . . ?
O1 C1 C2 C3 -179.6(2) . . . . ?
C6 C1 C2 C3 -1.1(3) . . . . ?
O1 C1 C2 Cl1 0.2(3) . . . . ?
C6 C1 C2 Cl1 178.68(15) . . . . ?
C1 C2 C3 C4 1.3(3) . . . . ?
Cl1 C2 C3 C4 -178.52(15) . . . . ?
C2 C3 C4 C5 -0.5(3) . . . . ?
C2 C3 C4 Cl2 178.38(15) . . . . ?
C3 C4 C5 C6 -0.4(3) . . . . ?
Cl2 C4 C5 C6 -179.25(14) . . . . ?
C4 C5 C6 C1 0.5(3) . . . . ?
C4 C5 C6 C7 178.4(2) . . . . ?
O1 C1 C6 C5 178.67(19) . . . . ?
C2 C1 C6 C5 0.2(3) . . . . ?
O1 C1 C6 C7 0.8(3) . . . . ?
C2 C1 C6 C7 -177.6(2) . . . . ?
C5 C6 C7 N1 159.1(2) . . . . ?
C1 C6 C7 N1 -23.0(4) . . . . ?
C6 C7 N1 C8 -176.1(2) . . . . ?
C6 C7 N1 V1 14.1(4) . . . . ?
C7 N1 C8 C9 89.6(2) . . . . ?
V1 N1 C8 C9 -100.33(17) . . . . ?
C7 N1 C8 C13 -88.5(2) . . . . ?
V1 N1 C8 C13 81.55(18) . . . . ?
C13 C8 C9 C10 -0.3(3) . . . . ?
N1 C8 C9 C10 -178.34(16) . . . . ?
C13 C8 C9 C14 179.81(18) . . . . ?
N1 C8 C9 C14 1.8(3) . . . . ?
C8 C9 C10 C11 2.2(3) . . . . ?
C14 C9 C10 C11 -177.93(18) . . . . ?
C9 C10 C11 C12 -1.8(3) . . . . ?
C10 C11 C12 C13 -0.6(3) . . . . ?
C11 C12 C13 C8 2.3(3) . . . . ?
C11 C12 C13 C17 -178.83(17) . . . . ?
C9 C8 C13 C12 -1.9(3) . . . . ?
N1 C8 C13 C12 176.12(15) . . . . ?
C9 C8 C13 C17 179.29(17) . . . . ?
N1 C8 C13 C17 -2.7(2) . . . . ?
C10 C9 C14 C15X 64.7(5) . . . . ?
C8 C9 C14 C15X -115.5(5) . . . . ?
C10 C9 C14 C16 -82.6(6) . . . . ?
C8 C9 C14 C16 97.2(6) . . . . ?
C10 C9 C14 C16X -65.6(5) . . . . ?
C8 C9 C14 C16X 114.3(4) . . . . ?
C10 C9 C14 C15 40.1(6) . . . . ?
C8 C9 C14 C15 -140.0(5) . . . . ?
C12 C13 C17 C18 -76.9(3) . . . . ?
C8 C13 C17 C18 101.8(2) . . . . ?
C12 C13 C17 C19 47.8(3) . . . . ?
C8 C13 C17 C19 -133.5(3) . . . . ?
O3 V1 O2 C20 69.4(3) . . . . ?
O1 V1 O2 C20 -110.8(2) . . . . ?
N2 V1 O2 C20 -32.3(2) . . . . ?
N1 V1 O2 C20 172.0(2) . . . . ?
V1 O2 C20 C21 -154.48(18) . . . . ?
V1 O2 C20 C25 27.2(4) . . . . ?
O2 C20 C21 C22 -178.7(2) . . . . ?
C25 C20 C21 C22 -0.2(3) . . . . ?
O2 C20 C21 Cl3 2.1(3) . . . . ?
C25 C20 C21 Cl3 -179.50(16) . . . . ?
C20 C21 C22 C23 -0.1(3) . . . . ?
Cl3 C21 C22 C23 179.18(13) . . . . ?
C21 C22 C23 C24 0.1(3) . . . . ?
C21 C22 C23 Cl4 179.72(14) . . . . ?
C22 C23 C24 C25 0.1(3) . . . . ?
Cl4 C23 C24 C25 -179.44(15) . . . . ?
C23 C24 C25 C20 -0.5(3) . . . . ?
C23 C24 C25 C26 174.5(2) . . . . ?
O2 C20 C25 C24 178.9(2) . . . . ?
C21 C20 C25 C24 0.5(3) . . . . ?
O2 C20 C25 C26 4.0(4) . . . . ?
C21 C20 C25 C26 -174.3(2) . . . . ?
C24 C25 C26 N2 167.6(2) . . . . ?
C20 C25 C26 N2 -17.3(4) . . . . ?
C25 C26 N2 C27 171.3(2) . . . . ?
C25 C26 N2 V1 1.8(4) . . . . ?
C26 N2 C27 C32 -89.3(2) . . . . ?
V1 N2 C27 C32 80.51(19) . . . . ?
C26 N2 C27 C28 89.6(2) . . . . ?
V1 N2 C27 C28 -100.62(17) . . . . ?
C32 C27 C28 C29 0.6(3) . . . . ?
N2 C27 C28 C29 -178.16(17) . . . . ?
C32 C27 C28 C33 -178.15(19) . . . . ?
N2 C27 C28 C33 3.0(3) . . . . ?
C27 C28 C29 C30 1.0(3) . . . . ?
C33 C28 C29 C30 179.8(2) . . . . ?
C28 C29 C30 C31 -1.4(3) . . . . ?
C29 C30 C31 C32 0.2(4) . . . . ?
C30 C31 C32 C27 1.3(3) . . . . ?
C30 C31 C32 C36 -179.4(2) . . . . ?
C28 C27 C32 C31 -1.8(3) . . . . ?
N2 C27 C32 C31 177.05(18) . . . . ?
C28 C27 C32 C36 179.0(2) . . . . ?
N2 C27 C32 C36 -2.2(3) . . . . ?
C29 C28 C33 C34X -90.8(7) . . . . ?
C27 C28 C33 C34X 88.0(7) . . . . ?
C29 C28 C33 C35 80.7(6) . . . . ?
C27 C28 C33 C35 -100.5(6) . . . . ?
C29 C28 C33 C34 -49.3(4) . . . . ?
C27 C28 C33 C34 129.5(4) . . . . ?
C29 C28 C33 C35X 38.2(9) . . . . ?
C27 C28 C33 C35X -143.1(9) . . . . ?
C31 C32 C36 C37 50.9(3) . . . . ?
C27 C32 C36 C37 -129.8(3) . . . . ?
C31 C32 C36 C38 -74.1(3) . . . . ?
C27 C32 C36 C38 105.1(3) . . . . ?
